data_1525906
loop_
_publ_author_name
'Dmowski, W.'
'Egami, T.'
'Farber, L.'
'Davies, P.K.'

_publ_section_title
;
 Structure of Pb (Zr, Ti) O3 near the morphotropic phase boundary
;
_journal_name_full 'AIP Conference Proceedings'
_journal_page_first 33
_journal_page_last 44
_journal_volume 582
_journal_year 2001
_chemical_formula_sum 'O3 Pb Ti0.6 Zr0.4'
_chemical_name_systematic 'Pb (Zr0.4 Ti0.6) O3'
_space_group_IT_number 99
_symmetry_space_group_name_Hall 'P 4 -2'
_symmetry_space_group_name_H-M 'P 4 m m'
_cell_angle_alpha 90
_cell_angle_beta 90
_cell_angle_gamma 90
_cell_formula_units_Z 1
_cell_length_a 3.992
_cell_length_b 3.992
_cell_length_c 4.1758
_cell_volume 66.546
_citation_journal_id_ASTM APCPCS
_cod_data_source_file Dmowski_APCPCS_2001_1446.cif
_cod_data_source_block O3Pb1Ti0.6Zr0.4
_cod_original_cell_volume 66.54581
_cod_original_formula_sum 'O3 Pb1 Ti0.6 Zr0.4'
_cod_database_code 1525906

loop_
_symmetry_equiv_pos_as_xyz
x,y,z
-y,x,z
-x,-y,z
y,-x,z
-x,y,z
-y,-x,z
x,-y,z
y,x,z

loop_
_atom_site_label
_atom_site_type_symbol
_atom_site_fract_x
_atom_site_fract_y
_atom_site_fract_z
_atom_site_occupancy
_atom_site_U_iso_or_equiv
Ti1 Ti+4 0 0 0.0304 0.6 0.0
O2 O-2 0 0 0.6095 1 0.0
Zr1 Zr+4 0 0 0.0446 0.4 0.0
O1 O-2 0.5 0 0.131 1 0.0
Pb1 Pb+2 0.5 0.5 0.5 1 0.0
